data_1540623
loop_
_publ_author_name
'Das, Sajal'
'Hong, Dongsub'
'Chen, Zhiwei'
'She, Zhigang'
'Hersh, William H.'
'Subramaniam, Gopal'
'Chen, Yu'

_publ_section_title
;
 Auto-Tandem Palladium Catalysis: From Isoxazole to 2-Azafluorenone.
;
_journal_issue 22
_journal_name_full 'Organic letters'
_journal_page_first 5578
_journal_page_last 5581
_journal_paper_doi 10.1021/acs.orglett.5b02731
_journal_volume 17
_journal_year 2015
_chemical_formula_moiety 'C17 H17 N O'
_chemical_formula_sum 'C17 H17 N O'
_chemical_formula_weight 251.31
_chemical_name_common 't-butyl pyridine indenone'
_chemical_name_systematic 1-(t-butyl)-3-methyl-9H-indeno[2,1-c]pyridin-9-one
_space_group_crystal_system orthorhombic
_space_group_IT_number 62
_space_group_name_Hall '-P 2ac 2n'
_space_group_name_H-M_alt 'P n m a'
_symmetry_space_group_name_Hall '-P 2ac 2n'
_symmetry_space_group_name_H-M 'P n m a'
_atom_sites_solution_hydrogens mixed
_atom_sites_solution_primary direct
_atom_sites_solution_secondary difmap
_audit_creation_method 'APEX2 v2014.11-0'
_cell_angle_alpha 90
_cell_angle_beta 90
_cell_angle_gamma 90
_cell_formula_units_Z 4
_cell_length_a 17.598(6)
_cell_length_b 6.875(2)
_cell_length_c 10.631(4)
_cell_measurement_reflns_used 9971
_cell_measurement_temperature 100(2)
_cell_measurement_theta_max 27.10
_cell_measurement_theta_min 2.24
_cell_volume 1286.2(8)
_computing_cell_refinement 'Bruker APEX2'
_computing_data_collection 'Bruker APEX2'
_computing_data_reduction 'Bruker SAINT V7.68A'
_computing_molecular_graphics 'Bruker SHELXTL'
_computing_publication_material 'Farrugia ORTEP-3/v2.02'
_computing_structure_refinement 'SHELXL-2014/7 (Sheldrick, 2014)'
_computing_structure_solution 'SHELXS-97 (Sheldrick, 2008)'
_diffrn_ambient_temperature 100(2)
_diffrn_detector_area_resol_mean 8.3333
_diffrn_measured_fraction_theta_full 1.000
_diffrn_measured_fraction_theta_max 0.998
_diffrn_measurement_device_type 'Bruker Breeze CCD'
_diffrn_measurement_method '\f and \w scans'
_diffrn_radiation_type MoK\a
_diffrn_radiation_wavelength 0.71073
_diffrn_reflns_av_R_equivalents 0.0281
_diffrn_reflns_av_unetI/netI 0.0232
_diffrn_reflns_laue_measured_fraction_full 1.000
_diffrn_reflns_laue_measured_fraction_max 0.998
_diffrn_reflns_limit_h_max 22
_diffrn_reflns_limit_h_min -22
_diffrn_reflns_limit_k_max 8
_diffrn_reflns_limit_k_min -8
_diffrn_reflns_limit_l_max 13
_diffrn_reflns_limit_l_min -13
_diffrn_reflns_number 13999
_diffrn_reflns_point_group_measured_fraction_full 1.000
_diffrn_reflns_point_group_measured_fraction_max 0.998
_diffrn_reflns_theta_full 25.242
_diffrn_reflns_theta_max 27.128
_diffrn_reflns_theta_min 2.238
_diffrn_source 'fine-focus tube'
_exptl_absorpt_coefficient_mu 0.080
_exptl_absorpt_correction_type multi-scan
_exptl_absorpt_process_details 'SADABS 2008/1'
_exptl_crystal_colour yellow
_exptl_crystal_density_diffrn 1.298
_exptl_crystal_density_method 'not measured'
_exptl_crystal_description irregular
_exptl_crystal_F_000 536
_exptl_crystal_size_max 0.683
_exptl_crystal_size_mid 0.488
_exptl_crystal_size_min 0.458
_exptl_transmission_factor_max 0.7455
_exptl_transmission_factor_min 0.6981
_refine_diff_density_max 0.405
_refine_diff_density_min -0.231
_refine_diff_density_rms 0.056
_refine_ls_extinction_coef 0.037(4)
_refine_ls_extinction_expression Fc^*^=kFc[1+0.001xFc^2^\l^3^/sin(2\q)]^-1/4^
_refine_ls_extinction_method 'SHELXL-2014/7 (Sheldrick 2014'
_refine_ls_goodness_of_fit_ref 1.041
_refine_ls_hydrogen_treatment mixed
_refine_ls_matrix_type full
_refine_ls_number_parameters 124
_refine_ls_number_reflns 1542
_refine_ls_number_restraints 0
_refine_ls_restrained_S_all 1.041
_refine_ls_R_factor_all 0.0401
_refine_ls_R_factor_gt 0.0390
_refine_ls_shift/su_max 0.000
_refine_ls_shift/su_mean 0.000
_refine_ls_structure_factor_coef Fsqd
_refine_ls_weighting_details 'w=1/[\s^2^(Fo^2^)+(0.0686P)^2^+0.4287P] where P=(Fo^2^+2Fc^2^)/3'
_refine_ls_weighting_scheme calc
_refine_ls_wR_factor_gt 0.1077
_refine_ls_wR_factor_ref 0.1094
_reflns_Friedel_coverage 0.000
_reflns_number_gt 1484
_reflns_number_total 1542
_reflns_threshold_expression 'I > 2\s(I)'
_cod_data_source_file ol5b02731_si_001.cif
_cod_data_source_block YC2_ZS_54_p68
_cod_original_cell_volume 1286.2(7)
_cod_database_code 1540623
_shelx_space_group_comment
;
The symmetry employed for this shelxl refinement is uniquely defined
by the following loop, which should always be used as a source of
symmetry information in preference to the above space-group names.
They are only intended as comments.
;
_shelx_estimated_absorpt_t_min 0.947
_shelx_estimated_absorpt_t_max 0.964

loop_
_space_group_symop_operation_xyz
'x, y, z'
'x+1/2, -y+1/2, -z+1/2'
'-x, y+1/2, -z'
'-x+1/2, -y, z+1/2'
'-x, -y, -z'
'-x-1/2, y-1/2, z-1/2'
'x, -y-1/2, z'
'x-1/2, y, -z-1/2'

loop_
_atom_site_label
_atom_site_type_symbol
_atom_site_fract_x
_atom_site_fract_y
_atom_site_fract_z
_atom_site_U_iso_or_equiv
_atom_site_adp_type
_atom_site_occupancy
_atom_site_site_symmetry_order
_atom_site_calc_flag
_atom_site_refinement_flags_posn
_atom_site_refinement_flags_adp
_atom_site_refinement_flags_occupancy
O1 O 0.20870(5) 0.2500 0.02850(10) 0.0222(3) Uani 1 2 d S T P
N1 N 0.05404(6) 0.2500 0.37504(11) 0.0166(3) Uani 1 2 d S T P
C1 C 0.11064(7) 0.2500 0.28907(12) 0.0150(3) Uani 1 2 d S T P
C2 C 0.09294(7) 0.2500 0.15993(12) 0.0152(3) Uani 1 2 d S T P
C3 C 0.14020(8) 0.2500 0.04122(12) 0.0160(3) Uani 1 2 d S T P
C4 C 0.08393(8) 0.2500 -0.06470(12) 0.0164(3) Uani 1 2 d S T P
C5 C 0.09695(8) 0.2500 -0.19324(13) 0.0176(3) Uani 1 2 d S T P
H5 H 0.1472 0.2500 -0.2260 0.021 Uiso 1 2 calc R U P
C6 C 0.03378(8) 0.2500 -0.27329(13) 0.0191(3) Uani 1 2 d S T P
H6 H 0.0409 0.2500 -0.3619 0.023 Uiso 1 2 calc R U P
C7 C -0.03950(8) 0.2500 -0.22380(13) 0.0188(3) Uani 1 2 d S T P
H7 H -0.0817 0.2500 -0.2795 0.023 Uiso 1 2 calc R U P
C8 C -0.05227(7) 0.2500 -0.09416(13) 0.0179(3) Uani 1 2 d S T P
H8 H -0.1024 0.2500 -0.0611 0.022 Uiso 1 2 calc R U P
C9 C 0.01042(8) 0.2500 -0.01524(12) 0.0159(3) Uani 1 2 d S T P
C10 C 0.01617(7) 0.2500 0.12338(12) 0.0152(3) Uani 1 2 d S T P
C11 C -0.04082(7) 0.2500 0.21184(13) 0.0165(3) Uani 1 2 d S T P
H11 H -0.0929 0.2500 0.1881 0.020 Uiso 1 2 calc R U P
C12 C -0.01897(7) 0.2500 0.33805(12) 0.0167(3) Uani 1 2 d S T P
C13 C 0.19173(7) 0.2500 0.34185(12) 0.0164(3) Uani 1 2 d S T P
C14 C 0.19160(8) 0.2500 0.48624(13) 0.0214(3) Uani 1 2 d S T P
H14A H 0.2445(12) 0.2500 0.5140(19) 0.032 Uiso 1 2 d S U P
H14B H 0.1662(7) 0.132(2) 0.5204(13) 0.032 Uiso 1 1 d . U .
C15 C 0.23351(5) 0.06572(15) 0.29756(9) 0.0206(3) Uani 1 1 d . . .
H15A H 0.2854 0.0658 0.3311 0.031 Uiso 1 1 calc R U .
H15B H 0.2353 0.0637 0.2054 0.031 Uiso 1 1 calc R U .
H15C H 0.2064 -0.0496 0.3279 0.031 Uiso 1 1 calc R U .
C16 C -0.07723(8) 0.2500 0.44116(13) 0.0214(3) Uani 1 2 d S T P
H16A H -0.1286(12) 0.2500 0.4085(19) 0.032 Uiso 1 2 d S U P
H16B H -0.0706(8) 0.366(2) 0.4964(13) 0.032 Uiso 1 1 d . U .

loop_
_atom_site_aniso_label
_atom_site_aniso_U_11
_atom_site_aniso_U_22
_atom_site_aniso_U_33
_atom_site_aniso_U_23
_atom_site_aniso_U_13
_atom_site_aniso_U_12
O1 0.0156(5) 0.0315(6) 0.0195(5) 0.000 0.0006(4) 0.000
N1 0.0158(6) 0.0174(6) 0.0165(5) 0.000 -0.0001(4) 0.000
C1 0.0155(6) 0.0126(6) 0.0168(6) 0.000 -0.0006(5) 0.000
C2 0.0154(6) 0.0138(6) 0.0165(6) 0.000 0.0004(5) 0.000
C3 0.0183(6) 0.0144(6) 0.0154(6) 0.000 -0.0007(5) 0.000
C4 0.0182(6) 0.0142(6) 0.0169(6) 0.000 -0.0013(5) 0.000
C5 0.0191(6) 0.0164(6) 0.0172(6) 0.000 0.0006(5) 0.000
C6 0.0249(7) 0.0177(6) 0.0148(6) 0.000 -0.0010(5) 0.000
C7 0.0206(6) 0.0176(6) 0.0180(6) 0.000 -0.0049(5) 0.000
C8 0.0173(7) 0.0173(6) 0.0193(6) 0.000 -0.0014(5) 0.000
C9 0.0186(7) 0.0125(6) 0.0164(6) 0.000 -0.0008(5) 0.000
C10 0.0175(6) 0.0120(6) 0.0161(6) 0.000 -0.0017(5) 0.000
C11 0.0147(6) 0.0162(6) 0.0187(6) 0.000 -0.0019(5) 0.000
C12 0.0162(6) 0.0159(6) 0.0180(6) 0.000 0.0002(5) 0.000
C13 0.0145(6) 0.0186(6) 0.0161(6) 0.000 -0.0022(5) 0.000
C14 0.0169(6) 0.0301(8) 0.0172(6) 0.000 -0.0033(5) 0.000
C15 0.0173(5) 0.0204(5) 0.0243(5) -0.0002(4) -0.0020(3) 0.0030(4)
C16 0.0158(7) 0.0315(8) 0.0169(6) 0.000 0.0003(5) 0.000

loop_
_atom_type_symbol
_atom_type_description
_atom_type_scat_dispersion_real
_atom_type_scat_dispersion_imag
_atom_type_scat_source
C C 0.0033 0.0016 'International Tables Vol C Tables 4.2.6.8 and 6.1.1.4'
H H 0.0000 0.0000 'International Tables Vol C Tables 4.2.6.8 and 6.1.1.4'
N N 0.0061 0.0033 'International Tables Vol C Tables 4.2.6.8 and 6.1.1.4'
O O 0.0106 0.0060 'International Tables Vol C Tables 4.2.6.8 and 6.1.1.4'

loop_
_geom_angle_atom_site_label_1
_geom_angle_atom_site_label_2
_geom_angle_atom_site_label_3
_geom_angle
_geom_angle_site_symmetry_1
_geom_angle_site_symmetry_3
C12 N1 C1 120.44(12) . .
N1 C1 C2 119.76(12) . .
N1 C1 C13 115.99(11) . .
C2 C1 C13 124.24(11) . .
C10 C2 C1 118.82(12) . .
C10 C2 C3 107.34(11) . .
C1 C2 C3 133.84(12) . .
O1 C3 C4 124.93(12) . .
O1 C3 C2 129.78(12) . .
C4 C3 C2 105.29(11) . .
C5 C4 C9 121.64(12) . .
C5 C4 C3 129.15(12) . .
C9 C4 C3 109.21(11) . .
C4 C5 C6 117.91(12) . .
C4 C5 H5 121.0 . .
C6 C5 H5 121.0 . .
C7 C6 C5 120.37(12) . .
C7 C6 H6 119.8 . .
C5 C6 H6 119.8 . .
C6 C7 C8 121.46(12) . .
C6 C7 H7 119.3 . .
C8 C7 H7 119.3 . .
C9 C8 C7 117.98(12) . .
C9 C8 H8 121.0 . .
C7 C8 H8 121.0 . .
C8 C9 C4 120.63(12) . .
C8 C9 C10 131.18(12) . .
C4 C9 C10 108.18(11) . .
C11 C10 C2 120.80(12) . .
C11 C10 C9 129.22(12) . .
C2 C10 C9 109.98(11) . .
C10 C11 C12 117.16(12) . .
C10 C11 H11 121.4 . .
C12 C11 H11 121.4 . .
N1 C12 C11 123.01(12) . .
N1 C12 C16 116.07(12) . .
C11 C12 C16 120.92(12) . .
C1 C13 C14 111.38(11) . .
C1 C13 C15 109.43(7) . 7_565
C14 C13 C15 107.87(7) . 7_565
C1 C13 C15 109.43(7) . .
C14 C13 C15 107.87(7) . .
C15 C13 C15 110.86(11) 7_565 .
C13 C14 H14A 107.5(12) . .
C13 C14 H14B 111.5(8) . .
H14A C14 H14B 108.5(10) . .
C13 C15 H15A 109.5 . .
C13 C15 H15B 109.5 . .
H15A C15 H15B 109.5 . .
C13 C15 H15C 109.5 . .
H15A C15 H15C 109.5 . .
H15B C15 H15C 109.5 . .
C12 C16 H16A 112.0(12) . .
C12 C16 H16B 110.5(8) . .
H16A C16 H16B 108.7(10) . .

loop_
_geom_bond_atom_site_label_1
_geom_bond_atom_site_label_2
_geom_bond_distance
_geom_bond_site_symmetry_2
O1 C3 1.2131(18) .
N1 C12 1.3437(17) .
N1 C1 1.3517(17) .
C1 C2 1.4077(18) .
C1 C13 1.5335(18) .
C2 C10 1.4057(18) .
C2 C3 1.5113(18) .
C3 C4 1.4994(18) .
C4 C5 1.3856(19) .
C4 C9 1.3964(19) .
C5 C6 1.3999(19) .
C5 H5 0.9500 .
C6 C7 1.393(2) .
C6 H6 0.9500 .
C7 C8 1.3964(19) .
C7 H7 0.9500 .
C8 C9 1.3860(19) .
C8 H8 0.9500 .
C9 C10 1.4771(18) .
C10 C11 1.3749(19) .
C11 C12 1.3956(19) .
C11 H11 0.9500 .
C12 C16 1.5009(19) .
C13 C14 1.5349(19) .
C13 C15 1.5386(13) 7_565
C13 C15 1.5386(12) .
C14 H14A 0.98(2) .
C14 H14B 0.995(14) .
C15 H15A 0.9800 .
C15 H15B 0.9800 .
C15 H15C 0.9800 .
C16 H16A 0.97(2) .
C16 H16B 0.998(14) .

loop_
_geom_torsion_atom_site_label_1
_geom_torsion_atom_site_label_2
_geom_torsion_atom_site_label_3
_geom_torsion_atom_site_label_4
_geom_torsion
_geom_torsion_site_symmetry_4
C12 N1 C1 C2 0.000(0) .
C12 N1 C1 C13 180.000(0) .
N1 C1 C2 C10 0.000(0) .
C13 C1 C2 C10 180.0 .
N1 C1 C2 C3 180.000(0) .
C13 C1 C2 C3 0.000(0) .
C10 C2 C3 O1 180.0 .
C1 C2 C3 O1 0.0 .
C10 C2 C3 C4 0.0 .
C1 C2 C3 C4 180.0 .
O1 C3 C4 C5 0.0 .
C2 C3 C4 C5 180.0 .
O1 C3 C4 C9 180.0 .
C2 C3 C4 C9 0.0 .
C9 C4 C5 C6 0.0 .
C3 C4 C5 C6 180.0 .
C4 C5 C6 C7 0.000(0) .
C5 C6 C7 C8 0.000(0) .
C6 C7 C8 C9 0.0 .
C7 C8 C9 C4 0.0 .
C7 C8 C9 C10 180.0 .
C5 C4 C9 C8 0.0 .
C3 C4 C9 C8 180.0 .
C5 C4 C9 C10 180.0 .
C3 C4 C9 C10 0.0 .
C1 C2 C10 C11 0.0 .
C3 C2 C10 C11 180.0 .
C1 C2 C10 C9 180.0 .
C3 C2 C10 C9 0.0 .
C8 C9 C10 C11 0.0 .
C4 C9 C10 C11 180.0 .
C8 C9 C10 C2 180.0 .
C4 C9 C10 C2 0.0 .
C2 C10 C11 C12 0.0 .
C9 C10 C11 C12 180.0 .
C1 N1 C12 C11 0.000(0) .
C1 N1 C12 C16 180.000(0) .
C10 C11 C12 N1 0.000(0) .
C10 C11 C12 C16 180.000(0) .
N1 C1 C13 C14 0.000(0) .
C2 C1 C13 C14 180.000(0) .
N1 C1 C13 C15 -119.17(7) 7_565
C2 C1 C13 C15 60.83(7) 7_565
N1 C1 C13 C15 119.17(7) .
C2 C1 C13 C15 -60.83(7) .
